data_4303887
loop_
_publ_author_name
'Michael F. Schettini'
'Guang Wu'
'Trevor W. Hayton'

_publ_section_title
;
Coordination of N-Donor Ligands to a Uranyl(V) \b-Diketiminate Complex
;
_journal_name_full 'Inorganic Chemistry'
_journal_page_first 11799
_journal_page_last 11808
_journal_paper_doi 10.1021/ic9018508
_journal_volume 48
_journal_year 2009
_chemical_formula_sum 'C41 H49 N4 O2 U'
_chemical_formula_weight 867.87
_chemical_name_systematic
; 
 Uranyl(V) Ar2nacnac Phenanthroline 
;
_space_group_IT_number 88
_symmetry_cell_setting tetragonal
_symmetry_space_group_name_Hall '-I 4ad'
_symmetry_space_group_name_H-M 'I 41/a :2'
_atom_sites_solution_hydrogens geom
_atom_sites_solution_primary direct
_atom_sites_solution_secondary difmap
_audit_creation_method SHELXL-97
_cell_angle_alpha 90.00
_cell_angle_beta 90.00
_cell_angle_gamma 90.00
_cell_formula_units_Z 16
_cell_length_a 26.155(8)
_cell_length_b 26.155(8)
_cell_length_c 22.486(8)
_cell_measurement_temperature 150(2)
_cell_volume 15382(9)
_computing_structure_refinement 'SHELXL-97 (Sheldrick, 1997)'
_computing_structure_solution 'SHELXS-97 (Sheldrick, 1990)'
_diffrn_ambient_temperature 150(2)
_diffrn_measured_fraction_theta_full 0.946
_diffrn_measured_fraction_theta_max 0.946
_diffrn_measurement_device_type 'CCD Area Detector'
_diffrn_measurement_method 'Omega Scan'
_diffrn_radiation_monochromator graphite
_diffrn_radiation_source 'fine-focus sealed tube'
_diffrn_radiation_type MoK\a
_diffrn_radiation_wavelength 0.71073
_diffrn_reflns_av_R_equivalents 0.0966
_diffrn_reflns_av_sigmaI/netI 0.1082
_diffrn_reflns_limit_h_max 32
_diffrn_reflns_limit_h_min -32
_diffrn_reflns_limit_k_max 32
_diffrn_reflns_limit_k_min -11
_diffrn_reflns_limit_l_max 25
_diffrn_reflns_limit_l_min -24
_diffrn_reflns_number 20820
_diffrn_reflns_theta_full 26.37
_diffrn_reflns_theta_max 26.37
_diffrn_reflns_theta_min 1.19
_exptl_absorpt_coefficient_mu 4.259
_exptl_absorpt_correction_T_max 0.269
_exptl_absorpt_correction_T_min 0.225
_exptl_absorpt_correction_type empirical
_exptl_absorpt_process_details 'Psi scan'
_exptl_crystal_colour Indigo
_exptl_crystal_density_diffrn 1.499
_exptl_crystal_density_method 'not measured'
_exptl_crystal_description Plate
_exptl_crystal_F_000 6896
_exptl_crystal_size_max 0.3
_exptl_crystal_size_mid 0.3
_exptl_crystal_size_min 0.1
_refine_diff_density_max 2.503
_refine_diff_density_min -0.896
_refine_diff_density_rms 0.167
_refine_ls_extinction_method none
_refine_ls_goodness_of_fit_ref 0.908
_refine_ls_hydrogen_treatment mixed
_refine_ls_matrix_type full
_refine_ls_number_parameters 455
_refine_ls_number_reflns 7434
_refine_ls_number_restraints 0
_refine_ls_restrained_S_all 0.908
_refine_ls_R_factor_all 0.0843
_refine_ls_R_factor_gt 0.0439
_refine_ls_shift/su_max 0.100
_refine_ls_shift/su_mean 0.001
_refine_ls_structure_factor_coef Fsqd
_refine_ls_weighting_details 'calc w=1/[\s^2^(Fo^2^)+(0.0482P)^2^+0.0000P] where P=(Fo^2^+2Fc^2^)/3'
_refine_ls_weighting_scheme calc
_refine_ls_wR_factor_gt 0.0935
_refine_ls_wR_factor_ref 0.1168
_reflns_number_gt 4544
_reflns_number_total 7434
_reflns_threshold_expression >2sigma(I)
_cod_data_source_file ic9018508_si_001_3.cif
_cod_data_source_block 4
_cod_depositor_comments
;
The following automatic conversions were performed:
'_symmetry_cell_setting' value 'Tetragonal' changed to 'tetragonal'
according to '/home/saulius/struct/CIF-dictionaries/cif_core.dic'
dictionary named 'cif_core.dic' version 2.4.1 from
2010-06-29.

'_exptl_absorpt_correction_type' value 'Empirical' changed to
'empirical' according to
'/home/saulius/struct/CIF-dictionaries/cif_core.dic' dictionary named
'cif_core.dic' version 2.4.1 from 2010-06-29.

Automatic conversion script
Id: cif_fix_enum 1527 2010-12-29 10:47:43Z saulius 
;
_cod_original_cell_volume 15382(8)
_cod_original_sg_symbol_H-M 'I 41/a'
_cod_database_code 4303887

loop_
_symmetry_equiv_pos_as_xyz
'x, y, z'
'-x+1/2, -y, z+1/2'
'-y+3/4, x+1/4, z+1/4'
'y+3/4, -x+3/4, z+3/4'
'x+1/2, y+1/2, z+1/2'
'-x+1, -y+1/2, z+1'
'-y+5/4, x+3/4, z+3/4'
'y+5/4, -x+5/4, z+5/4'
'-x, -y, -z'
'x-1/2, y, -z-1/2'
'y-3/4, -x-1/4, -z-1/4'
'-y-3/4, x-3/4, -z-3/4'
'-x+1/2, -y+1/2, -z+1/2'
'x, y+1/2, -z'
'y-1/4, -x+1/4, -z+1/4'
'-y-1/4, x-1/4, -z-1/4'

loop_
_atom_site_label
_atom_site_type_symbol
_atom_site_fract_x
_atom_site_fract_y
_atom_site_fract_z
_atom_site_U_iso_or_equiv
_atom_site_adp_type
_atom_site_occupancy
_atom_site_symmetry_multiplicity
_atom_site_calc_flag
_atom_site_refinement_flags
_atom_site_disorder_assembly
_atom_site_disorder_group
U1 U 0.245209(10) 0.767172(10) 0.054849(14) 0.02788(11) Uani 1 1 d . . .
O2 O 0.29057(18) 0.81938(18) 0.0414(2) 0.0363(14) Uani 1 1 d . . .
O1 O 0.20173(18) 0.71575(18) 0.0751(2) 0.0347(13) Uani 1 1 d . . .
N1 N 0.2852(2) 0.7134(2) -0.0240(3) 0.0274(15) Uani 1 1 d . . .
N3 N 0.1947(2) 0.8221(2) 0.1342(3) 0.0346(16) Uani 1 1 d . . .
N2 N 0.2030(2) 0.7867(3) -0.0426(3) 0.0368(17) Uani 1 1 d . . .
N4 N 0.2823(2) 0.7706(2) 0.1640(3) 0.0386(17) Uani 1 1 d . . .
C18 C 0.3154(3) 0.6784(3) 0.0105(3) 0.0265(17) Uani 1 1 d . . .
C3 C 0.2872(3) 0.7146(3) -0.0837(4) 0.038(2) Uani 1 1 d . . .
C38 C 0.2634(3) 0.8070(3) 0.2026(4) 0.0304(19) Uani 1 1 d . . .
C40 C 0.3463(3) 0.7512(3) 0.2363(4) 0.037(2) Uani 1 1 d . . .
H40 H 0.3743 0.7312 0.2467 0.044 Uiso 1 1 calc R . .
C39 C 0.3231(3) 0.7442(3) 0.1819(4) 0.033(2) Uani 1 1 d . . .
H39 H 0.3366 0.7198 0.1563 0.040 Uiso 1 1 calc R . .
C31 C 0.1245(3) 0.8778(3) 0.1606(5) 0.054(3) Uani 1 1 d . . .
H31 H 0.0929 0.8916 0.1505 0.064 Uiso 1 1 calc R . .
C1 C 0.2174(3) 0.7809(3) -0.0989(4) 0.046(2) Uani 1 1 d . . .
C37 C 0.2862(3) 0.8163(3) 0.2585(4) 0.035(2) Uani 1 1 d . . .
C34 C 0.2165(3) 0.8344(3) 0.1863(4) 0.036(2) Uani 1 1 d . . .
C32 C 0.1483(3) 0.8910(3) 0.2122(5) 0.054(3) Uani 1 1 d . . .
H32 H 0.1330 0.9143 0.2378 0.065 Uiso 1 1 calc R . .
C33 C 0.1955(3) 0.8695(3) 0.2268(4) 0.042(2) Uani 1 1 d . . .
C30 C 0.1490(3) 0.8431(3) 0.1233(4) 0.048(2) Uani 1 1 d . . .
H30 H 0.1324 0.8338 0.0883 0.058 Uiso 1 1 calc R . .
C35 C 0.2209(4) 0.8784(3) 0.2819(4) 0.051(3) Uani 1 1 d . . .
H35 H 0.2072 0.9022 0.3082 0.061 Uiso 1 1 calc R . .
C41 C 0.3289(3) 0.7868(3) 0.2746(4) 0.042(2) Uani 1 1 d . . .
H41 H 0.3448 0.7918 0.3110 0.051 Uiso 1 1 calc R . .
C6 C 0.1568(3) 0.8143(3) -0.0289(4) 0.043(2) Uani 1 1 d . . .
C36 C 0.2638(4) 0.8539(3) 0.2970(4) 0.049(2) Uani 1 1 d . . .
H36 H 0.2794 0.8613 0.3332 0.059 Uiso 1 1 calc R . .
C11 C 0.1117(3) 0.7868(4) -0.0184(5) 0.051(3) Uani 1 1 d . . .
C2 C 0.2575(3) 0.7484(4) -0.1167(4) 0.055(3) Uani 1 1 d . . .
H2 H 0.2654 0.7497 -0.1570 0.066 Uiso 1 1 calc R . .
C12 C 0.2055(5) 0.8991(4) -0.0309(5) 0.065(3) Uani 1 1 d . . .
H12 H 0.234(4) 0.876(4) -0.041(4) 0.078 Uiso 1 1 calc . . .
C7 C 0.1575(4) 0.8676(4) -0.0231(5) 0.056(3) Uani 1 1 d . . .
C16 C 0.1099(4) 0.7292(4) -0.0246(5) 0.062(3) Uani 1 1 d . . .
H16 H 0.145(3) 0.717(3) -0.027(4) 0.075 Uiso 1 1 calc . . .
C8 C 0.1128(4) 0.8935(4) -0.0100(5) 0.074(3) Uani 1 1 d . . .
H8 H 0.1128 0.9290 -0.0080 0.089 Uiso 1 1 calc R . .
C4 C 0.1870(4) 0.8060(4) -0.1480(4) 0.069(3) Uani 1 1 d . . .
H4A H 0.1520 0.7950 -0.1458 0.104 Uiso 1 1 calc R . .
H4B H 0.2011 0.7965 -0.1858 0.104 Uiso 1 1 calc R . .
H4C H 0.1886 0.8425 -0.1435 0.104 Uiso 1 1 calc R . .
C20 C 0.3215(3) 0.6023(3) 0.0689(4) 0.038(2) Uani 1 1 d . . .
H20 H 0.3078 0.5714 0.0816 0.046 Uiso 1 1 calc R . .
C21 C 0.3688(3) 0.6178(3) 0.0904(4) 0.037(2) Uani 1 1 d . . .
H21 H 0.3862 0.5982 0.1183 0.045 Uiso 1 1 calc R . .
C23 C 0.3636(3) 0.6943(3) 0.0303(4) 0.0312(19) Uani 1 1 d . . .
C19 C 0.2945(3) 0.6317(3) 0.0292(4) 0.0335(19) Uani 1 1 d . . .
C27 C 0.3898(3) 0.7424(3) 0.0054(4) 0.038(2) Uani 1 1 d . . .
H27 H 0.364(3) 0.762(3) -0.016(4) 0.045 Uiso 1 1 calc . . .
C24 C 0.2450(3) 0.6111(3) 0.0015(4) 0.043(2) Uani 1 1 d . . .
H24 H 0.230(3) 0.638(3) -0.023(4) 0.052 Uiso 1 1 calc . . .
C22 C 0.3894(3) 0.6625(3) 0.0697(4) 0.039(2) Uani 1 1 d . . .
H22 H 0.4219 0.6719 0.0824 0.047 Uiso 1 1 calc R . .
C25 C 0.2055(3) 0.5931(3) 0.0462(4) 0.056(3) Uani 1 1 d . . .
H25A H 0.2196 0.5659 0.0696 0.085 Uiso 1 1 calc R . .
H25B H 0.1757 0.5811 0.0256 0.085 Uiso 1 1 calc R . .
H25C H 0.1962 0.6210 0.0718 0.085 Uiso 1 1 calc R . .
C29 C 0.4107(3) 0.7760(3) 0.0546(4) 0.056(3) Uani 1 1 d . . .
H29A H 0.3842 0.7827 0.0831 0.084 Uiso 1 1 calc R . .
H29B H 0.4224 0.8077 0.0380 0.084 Uiso 1 1 calc R . .
H29C H 0.4387 0.7589 0.0738 0.084 Uiso 1 1 calc R . .
C5 C 0.3212(4) 0.6791(4) -0.1171(4) 0.071(3) Uani 1 1 d . . .
H5A H 0.3450 0.6986 -0.1404 0.106 Uiso 1 1 calc R . .
H5B H 0.3009 0.6580 -0.1429 0.106 Uiso 1 1 calc R . .
H5C H 0.3395 0.6579 -0.0895 0.106 Uiso 1 1 calc R . .
C28 C 0.4326(3) 0.7278(4) -0.0386(5) 0.064(3) Uani 1 1 d . . .
H28A H 0.4590 0.7096 -0.0178 0.096 Uiso 1 1 calc R . .
H28B H 0.4466 0.7582 -0.0560 0.096 Uiso 1 1 calc R . .
H28C H 0.4188 0.7064 -0.0693 0.096 Uiso 1 1 calc R . .
C26 C 0.2593(4) 0.5648(4) -0.0398(5) 0.080(4) Uani 1 1 d . . .
H26A H 0.2751 0.5384 -0.0165 0.120 Uiso 1 1 calc R . .
H26B H 0.2826 0.5760 -0.0701 0.120 Uiso 1 1 calc R . .
H26C H 0.2289 0.5515 -0.0581 0.120 Uiso 1 1 calc R . .
C9 C 0.0676(4) 0.8659(6) 0.0002(6) 0.089(4) Uani 1 1 d . . .
H9 H 0.0376 0.8832 0.0101 0.107 Uiso 1 1 calc R . .
C14 C 0.2201(4) 0.9271(4) 0.0258(6) 0.082(4) Uani 1 1 d . . .
H14A H 0.1934 0.9506 0.0364 0.122 Uiso 1 1 calc R . .
H14B H 0.2514 0.9456 0.0195 0.122 Uiso 1 1 calc R . .
H14C H 0.2249 0.9028 0.0574 0.122 Uiso 1 1 calc R . .
C10 C 0.0676(3) 0.8133(5) -0.0043(5) 0.076(4) Uani 1 1 d . . .
H10 H 0.0374 0.7954 0.0022 0.092 Uiso 1 1 calc R . .
C17 C 0.0846(4) 0.7024(5) 0.0284(6) 0.112(5) Uani 1 1 d . . .
H17A H 0.1069 0.7042 0.0622 0.168 Uiso 1 1 calc R . .
H17B H 0.0783 0.6673 0.0186 0.168 Uiso 1 1 calc R . .
H17C H 0.0529 0.7190 0.0375 0.168 Uiso 1 1 calc R . .
C15 C 0.0838(5) 0.7140(5) -0.0823(6) 0.120(6) Uani 1 1 d . . .
H15A H 0.0495 0.7272 -0.0828 0.180 Uiso 1 1 calc R . .
H15B H 0.0827 0.6774 -0.0853 0.180 Uiso 1 1 calc R . .
H15C H 0.1025 0.7277 -0.1154 0.180 Uiso 1 1 calc R . .
C13 C 0.2007(6) 0.9378(5) -0.0811(7) 0.134(6) Uani 1 1 d . . .
H13A H 0.1918 0.9204 -0.1172 0.200 Uiso 1 1 calc R . .
H13B H 0.2327 0.9552 -0.0862 0.200 Uiso 1 1 calc R . .
H13C H 0.1745 0.9621 -0.0714 0.200 Uiso 1 1 calc R . .

loop_
_atom_site_aniso_label
_atom_site_aniso_U_11
_atom_site_aniso_U_22
_atom_site_aniso_U_33
_atom_site_aniso_U_23
_atom_site_aniso_U_13
_atom_site_aniso_U_12
U1 0.02526(16) 0.02908(17) 0.0293(2) 0.00029(14) 0.00234(13) -0.00265(12)
O2 0.032(3) 0.032(3) 0.045(4) 0.001(3) 0.004(3) -0.008(2)
O1 0.034(3) 0.031(3) 0.039(4) 0.006(3) -0.002(3) 0.000(2)
N1 0.026(3) 0.037(4) 0.019(4) -0.004(3) 0.002(3) 0.005(3)
N3 0.036(4) 0.036(4) 0.032(5) 0.000(3) 0.008(3) 0.003(3)
N2 0.027(3) 0.058(4) 0.025(5) 0.022(4) -0.002(3) -0.008(3)
N4 0.039(4) 0.035(4) 0.042(5) -0.003(3) 0.008(4) -0.003(3)
C18 0.032(4) 0.029(4) 0.018(5) -0.001(3) 0.002(4) 0.003(3)
C3 0.043(5) 0.061(6) 0.010(5) 0.003(4) -0.007(4) 0.009(4)
C38 0.041(4) 0.021(4) 0.029(5) -0.003(4) 0.002(4) -0.006(3)
C40 0.033(4) 0.042(5) 0.036(6) 0.011(4) -0.003(4) -0.009(4)
C39 0.030(4) 0.035(4) 0.036(6) -0.003(4) 0.000(4) -0.006(3)
C31 0.040(5) 0.063(6) 0.057(7) 0.005(6) 0.009(5) 0.024(5)
C1 0.048(5) 0.052(6) 0.037(6) 0.015(5) -0.017(5) 0.002(4)
C37 0.043(5) 0.032(4) 0.030(6) 0.004(4) 0.012(4) -0.016(4)
C34 0.035(4) 0.028(4) 0.045(6) 0.000(4) 0.024(4) -0.004(3)
C32 0.054(6) 0.037(5) 0.072(8) 0.001(5) 0.038(6) 0.011(4)
C33 0.051(5) 0.029(4) 0.046(6) 0.002(4) 0.021(5) -0.002(4)
C30 0.033(5) 0.066(6) 0.046(6) 0.000(5) 0.009(4) 0.013(4)
C35 0.077(7) 0.027(5) 0.048(7) -0.011(4) 0.026(6) -0.007(5)
C41 0.053(6) 0.043(5) 0.030(6) 0.004(4) -0.003(5) -0.021(4)
C6 0.044(5) 0.044(5) 0.040(6) 0.010(4) -0.011(4) 0.003(4)
C36 0.084(7) 0.027(4) 0.036(6) -0.006(4) 0.012(5) -0.019(5)
C11 0.035(5) 0.059(6) 0.060(7) 0.004(5) -0.012(5) 0.003(4)
C2 0.058(6) 0.087(7) 0.019(6) -0.001(5) 0.001(5) 0.020(5)
C12 0.093(9) 0.029(5) 0.072(8) 0.013(5) 0.002(7) -0.002(5)
C7 0.056(6) 0.047(6) 0.064(7) 0.004(5) -0.013(5) 0.017(5)
C16 0.046(6) 0.053(6) 0.087(9) 0.009(6) -0.018(6) -0.012(5)
C8 0.076(8) 0.059(7) 0.087(9) 0.000(6) -0.018(7) 0.032(6)
C4 0.079(7) 0.089(8) 0.040(7) 0.013(6) -0.008(6) 0.018(6)
C20 0.052(5) 0.025(4) 0.038(6) -0.004(4) 0.008(4) 0.007(4)
C21 0.041(5) 0.041(5) 0.030(5) -0.003(4) -0.004(4) 0.016(4)
C23 0.025(4) 0.029(4) 0.039(6) -0.005(4) 0.000(4) 0.002(3)
C19 0.039(4) 0.034(4) 0.028(5) -0.003(4) 0.005(4) 0.002(4)
C27 0.031(4) 0.040(5) 0.043(6) 0.005(4) -0.002(4) -0.002(4)
C24 0.045(5) 0.040(5) 0.044(6) -0.001(4) -0.014(5) -0.011(4)
C22 0.031(4) 0.042(5) 0.043(6) -0.012(4) 0.000(4) 0.006(4)
C25 0.047(5) 0.049(5) 0.073(8) 0.004(5) -0.006(5) -0.019(4)
C29 0.046(5) 0.050(5) 0.072(8) -0.002(5) -0.003(5) -0.017(4)
C5 0.071(7) 0.103(9) 0.038(7) -0.011(6) -0.001(6) 0.039(6)
C28 0.049(6) 0.069(7) 0.074(8) 0.002(6) 0.020(6) -0.012(5)
C26 0.082(8) 0.074(7) 0.083(9) -0.038(7) -0.009(7) -0.014(6)
C9 0.054(7) 0.126(11) 0.087(10) -0.021(9) -0.015(7) 0.044(7)
C14 0.069(7) 0.048(6) 0.128(12) 0.005(7) 0.005(8) -0.001(5)
C10 0.032(5) 0.111(10) 0.086(10) -0.004(8) -0.011(6) 0.012(6)
C17 0.036(6) 0.140(12) 0.161(14) 0.068(11) -0.009(7) -0.022(7)
C15 0.146(13) 0.077(9) 0.137(13) 0.014(9) -0.083(11) -0.039(8)
C13 0.207(17) 0.071(9) 0.123(13) 0.045(9) -0.015(13) -0.038(10)

loop_
_atom_type_symbol
_atom_type_description
_atom_type_scat_dispersion_real
_atom_type_scat_dispersion_imag
_atom_type_scat_source
C C 0.0033 0.0016 'International Tables Vol C Tables 4.2.6.8 and 6.1.1.4'
H H 0.0000 0.0000 'International Tables Vol C Tables 4.2.6.8 and 6.1.1.4'
N N 0.0061 0.0033 'International Tables Vol C Tables 4.2.6.8 and 6.1.1.4'
O O 0.0106 0.0060 'International Tables Vol C Tables 4.2.6.8 and 6.1.1.4'
U U -9.6767 9.6646 'International Tables Vol C Tables 4.2.6.8 and 6.1.1.4'

loop_
_geom_angle_atom_site_label_1
_geom_angle_atom_site_label_2
_geom_angle_atom_site_label_3
_geom_angle
_geom_angle_site_symmetry_1
_geom_angle_site_symmetry_3
_geom_angle_publ_flag
O1 U1 O2 174.9(2) . . ?
O1 U1 N1 91.3(2) . . ?
O2 U1 N1 91.8(2) . . ?
O1 U1 N2 95.4(2) . . ?
O2 U1 N2 89.4(2) . . ?
N1 U1 N2 71.2(2) . . ?
O1 U1 N4 91.3(2) . . ?
O2 U1 N4 83.7(2) . . ?
N1 U1 N4 121.8(2) . . ?
N2 U1 N4 165.4(2) . . ?
O1 U1 N3 85.4(2) . . ?
O2 U1 N3 91.7(2) . . ?
N1 U1 N3 174.8(2) . . ?
N2 U1 N3 105.0(2) . . ?
N4 U1 N3 62.4(2) . . ?
O1 U1 C18 84.1(2) . . ?
O2 U1 C18 96.9(2) . . ?
N1 U1 C18 26.72(19) . . ?
N2 U1 C18 97.5(2) . . ?
N4 U1 C18 96.13(19) . . ?
N3 U1 C18 155.9(2) . . ?
O1 U1 C6 88.9(2) . . ?
O2 U1 C6 94.8(2) . . ?
N1 U1 C6 95.8(2) . . ?
N2 U1 C6 25.3(2) . . ?
N4 U1 C6 142.4(2) . . ?
N3 U1 C6 80.1(2) . . ?
C18 U1 C6 121.2(2) . . ?
C3 N1 C18 122.2(6) . . ?
C3 N1 U1 135.5(5) . . ?
C18 N1 U1 101.9(4) . . ?
C30 N3 C34 116.1(7) . . ?
C30 N3 U1 123.1(6) . . ?
C34 N3 U1 120.5(5) . . ?
C1 N2 C6 119.8(7) . . ?
C1 N2 U1 133.3(5) . . ?
C6 N2 U1 106.5(5) . . ?
C39 N4 C38 117.0(7) . . ?
C39 N4 U1 123.8(5) . . ?
C38 N4 U1 118.5(5) . . ?
C23 C18 C19 120.9(7) . . ?
C23 C18 N1 118.6(6) . . ?
C19 C18 N1 120.2(6) . . ?
C23 C18 U1 101.9(5) . . ?
C19 C18 U1 108.8(5) . . ?
N1 C18 U1 51.4(3) . . ?
N1 C3 C2 121.7(8) . . ?
N1 C3 C5 120.8(7) . . ?
C2 C3 C5 117.5(8) . . ?
N4 C38 C37 121.9(7) . . ?
N4 C38 C34 118.7(7) . . ?
C37 C38 C34 119.4(7) . . ?
C41 C40 C39 120.6(8) . . ?
N4 C39 C40 123.5(8) . . ?
C32 C31 C30 118.0(8) . . ?
N2 C1 C2 123.3(8) . . ?
N2 C1 C4 119.9(8) . . ?
C2 C1 C4 116.6(9) . . ?
C41 C37 C38 118.0(8) . . ?
C41 C37 C36 123.1(9) . . ?
C38 C37 C36 118.9(8) . . ?
N3 C34 C33 123.8(8) . . ?
N3 C34 C38 117.1(7) . . ?
C33 C34 C38 119.1(8) . . ?
C31 C32 C33 120.2(9) . . ?
C32 C33 C34 117.2(9) . . ?
C32 C33 C35 123.5(9) . . ?
C34 C33 C35 119.1(8) . . ?
N3 C30 C31 124.6(9) . . ?
C36 C35 C33 122.3(8) . . ?
C40 C41 C37 119.0(8) . . ?
C7 C6 C11 120.4(9) . . ?
C7 C6 N2 120.5(8) . . ?
C11 C6 N2 119.0(7) . . ?
C7 C6 U1 108.5(6) . . ?
C11 C6 U1 108.0(6) . . ?
N2 C6 U1 48.1(4) . . ?
C35 C36 C37 121.2(9) . . ?
C10 C11 C6 118.9(9) . . ?
C10 C11 C16 119.6(9) . . ?
C6 C11 C16 121.4(8) . . ?
C3 C2 C1 130.5(9) . . ?
C7 C12 C13 112.3(10) . . ?
C7 C12 C14 112.0(10) . . ?
C13 C12 C14 108.8(9) . . ?
C8 C7 C6 119.8(9) . . ?
C8 C7 C12 117.3(9) . . ?
C6 C7 C12 122.9(8) . . ?
C11 C16 C15 110.7(9) . . ?
C11 C16 C17 113.3(10) . . ?
C15 C16 C17 110.5(9) . . ?
C7 C8 C9 119.8(10) . . ?
C19 C20 C21 121.4(8) . . ?
C22 C21 C20 118.8(8) . . ?
C22 C23 C18 117.6(7) . . ?
C22 C23 C27 120.3(7) . . ?
C18 C23 C27 121.8(7) . . ?
C20 C19 C18 118.8(7) . . ?
C20 C19 C24 120.1(7) . . ?
C18 C19 C24 120.8(7) . . ?
C29 C27 C23 111.7(7) . . ?
C29 C27 C28 110.5(7) . . ?
C23 C27 C28 110.8(7) . . ?
C25 C24 C19 114.4(7) . . ?
C25 C24 C26 108.4(7) . . ?
C19 C24 C26 108.0(7) . . ?
C21 C22 C23 122.5(8) . . ?
C10 C9 C8 119.9(10) . . ?
C9 C10 C11 121.1(10) . . ?

loop_
_geom_bond_atom_site_label_1
_geom_bond_atom_site_label_2
_geom_bond_distance
_geom_bond_site_symmetry_2
_geom_bond_publ_flag
U1 O1 1.819(5) . ?
U1 O2 1.834(5) . ?
U1 N1 2.493(6) . ?
U1 N2 2.506(6) . ?
U1 N4 2.639(7) . ?
U1 N3 2.643(6) . ?
U1 C18 3.122(7) . ?
U1 C6 3.227(8) . ?
N1 C3 1.345(10) . ?
N1 C18 1.435(9) . ?
N3 C30 1.338(9) . ?
N3 C34 1.342(10) . ?
N2 C1 1.330(11) . ?
N2 C6 1.441(10) . ?
N4 C39 1.334(9) . ?
N4 C38 1.379(9) . ?
C18 C23 1.400(9) . ?
C18 C19 1.404(10) . ?
C3 C2 1.390(11) . ?
C3 C5 1.488(12) . ?
C38 C37 1.413(11) . ?
C38 C34 1.466(10) . ?
C40 C41 1.347(11) . ?
C40 C39 1.379(11) . ?
C31 C32 1.360(13) . ?
C31 C30 1.392(12) . ?
C1 C2 1.409(12) . ?
C1 C4 1.510(12) . ?
C37 C41 1.405(11) . ?
C37 C36 1.435(11) . ?
C34 C33 1.406(11) . ?
C32 C33 1.395(12) . ?
C33 C35 1.425(13) . ?
C35 C36 1.336(12) . ?
C6 C7 1.400(12) . ?
C6 C11 1.401(11) . ?
C11 C10 1.384(12) . ?
C11 C16 1.514(13) . ?
C12 C7 1.513(13) . ?
C12 C13 1.520(15) . ?
C12 C14 1.520(15) . ?
C7 C8 1.381(12) . ?
C16 C15 1.520(15) . ?
C16 C17 1.532(15) . ?
C8 C9 1.405(15) . ?
C20 C19 1.373(11) . ?
C20 C21 1.390(11) . ?
C21 C22 1.367(11) . ?
C23 C22 1.389(11) . ?
C23 C27 1.538(10) . ?
C19 C24 1.535(11) . ?
C27 C29 1.515(11) . ?
C27 C28 1.542(12) . ?
C24 C25 1.516(12) . ?
C24 C26 1.572(13) . ?
C9 C10 1.381(15) . ?
